data_7210549
loop_
_publ_author_name
'Bo, Qi-Bing'
'Zhang, Zhen-Wei'
'Miao, Jin-Ling'
'Wang, Da-Qi'
'Sun, Guo-Xin'

_publ_section_title
;
 Novel metal--organic frameworks (MOFs) based on heterometallic nodes and
 5-methylisophthalate linkers
;
_journal_issue 6
_journal_name_full CrystEngComm
_journal_page_first 1765
_journal_paper_doi 10.1039/c0ce00811g
_journal_volume 13
_journal_year 2011
_chemical_formula_sum 'C54 H52.5 K1.5 O32 Zn5'
_chemical_formula_weight 1598.96
_chemical_name_systematic
;
?
;
_space_group_IT_number 33
_symmetry_cell_setting orthorhombic
_symmetry_space_group_name_Hall 'P 2c -2n'
_symmetry_space_group_name_H-M 'P n a 21'
_atom_sites_solution_hydrogens geom
_atom_sites_solution_primary direct
_atom_sites_solution_secondary difmap
_audit_creation_method SHELXL-97
_cell_angle_alpha 90.00
_cell_angle_beta 90.00
_cell_angle_gamma 90.00
_cell_formula_units_Z 4
_cell_length_a 14.1795(3)
_cell_length_b 23.7646(5)
_cell_length_c 18.7113(5)
_cell_measurement_temperature 298(2)
_cell_volume 6305.1(3)
_computing_structure_refinement 'SHELXL-97 (Sheldrick, 1997)'
_computing_structure_solution 'SHELXS-97 (Sheldrick, 1990)'
_diffrn_ambient_temperature 298(2)
_diffrn_measured_fraction_theta_full 0.992
_diffrn_measured_fraction_theta_max 0.992
_diffrn_radiation_monochromator graphite
_diffrn_radiation_source 'fine-focus sealed tube'
_diffrn_radiation_type MoK\a
_diffrn_radiation_wavelength 0.71073
_diffrn_reflns_av_R_equivalents 0.0663
_diffrn_reflns_av_sigmaI/netI 0.0619
_diffrn_reflns_limit_h_max 16
_diffrn_reflns_limit_h_min -16
_diffrn_reflns_limit_k_max 28
_diffrn_reflns_limit_k_min -27
_diffrn_reflns_limit_l_max 21
_diffrn_reflns_limit_l_min -22
_diffrn_reflns_number 41659
_diffrn_reflns_theta_full 24.89
_diffrn_reflns_theta_max 24.89
_diffrn_reflns_theta_min 2.18
_exptl_absorpt_coefficient_mu 2.066
_exptl_absorpt_correction_T_max 0.8521
_exptl_absorpt_correction_T_min 0.8046
_exptl_absorpt_correction_type multi-scan
_exptl_crystal_density_diffrn 1.684
_exptl_crystal_density_method 'not measured'
_exptl_crystal_F_000 3244
_exptl_crystal_size_max 0.11
_exptl_crystal_size_mid 0.09
_exptl_crystal_size_min 0.08
_refine_diff_density_max 1.699
_refine_diff_density_min -0.653
_refine_diff_density_rms 0.132
_refine_ls_abs_structure_details 'Flack H D (1983), Acta Cryst. A39, 876-881'
_refine_ls_abs_structure_Flack 0.540(19)
_refine_ls_extinction_method none
_refine_ls_goodness_of_fit_ref 1.038
_refine_ls_hydrogen_treatment constr
_refine_ls_matrix_type full
_refine_ls_number_parameters 891
_refine_ls_number_reflns 10761
_refine_ls_number_restraints 1
_refine_ls_restrained_S_all 1.038
_refine_ls_R_factor_all 0.0811
_refine_ls_R_factor_gt 0.0557
_refine_ls_shift/su_max 0.001
_refine_ls_shift/su_mean 0.000
_refine_ls_structure_factor_coef Fsqd
_refine_ls_weighting_details 'calc w=1/[\s^2^(Fo^2^)+(0.0980P)^2^+6.1520P] where P=(Fo^2^+2Fc^2^)/3'
_refine_ls_weighting_scheme calc
_refine_ls_wR_factor_gt 0.1485
_refine_ls_wR_factor_ref 0.1674
_reflns_number_gt 8118
_reflns_number_total 10761
_reflns_threshold_expression >2sigma(I)
_cod_data_source_file c0ce00811g.txt
_cod_data_source_block 2
_cod_depositor_comments
;
The following automatic conversions were performed:

'_symmetry_cell_setting' value 'Orthorhombic' changed to
'orthorhombic' according to the built-in table from CIF Core
dictionary named 'cif_core.dic' version 2.4.1 from 2010-06-29.

Automatic conversion script
Id: cif_fix_values 1891 2012-01-12 08:04:46Z andrius 
;
_cod_original_sg_symbol_H-M Pna21
_cod_original_formula_sum 'C54 H52.50 K1.50 O32 Zn5'
_cod_database_code 7210549

loop_
_symmetry_equiv_pos_as_xyz
'x, y, z'
'-x, -y, z+1/2'
'x+1/2, -y+1/2, z'
'-x+1/2, y+1/2, z+1/2'

loop_
_atom_site_label
_atom_site_type_symbol
_atom_site_fract_x
_atom_site_fract_y
_atom_site_fract_z
_atom_site_U_iso_or_equiv
_atom_site_adp_type
_atom_site_occupancy
_atom_site_symmetry_multiplicity
_atom_site_calc_flag
_atom_site_refinement_flags
Zn1 Zn 0.68291(8) 0.42799(5) 0.18806(6) 0.0285(3) Uani 1 1 d .
Zn2 Zn 0.87827(9) 0.49963(6) 0.24298(12) 0.0215(2) Uani 1 1 d .
Zn3 Zn 1.07339(9) 0.57110(5) 0.30159(6) 0.0277(3) Uani 1 1 d .
Zn4 Zn 1.05304(8) 0.90848(5) 0.29438(6) 0.0269(3) Uani 1 1 d .
Zn5 Zn 0.80207(8) 0.59224(5) 0.69318(6) 0.0256(3) Uani 1 1 d .
K1 K 0.8756(2) 1.00043(13) 0.2449(3) 0.0311(4) Uani 1 1 d .
K2 K 0.9422(10) 0.6862(5) 0.4299(6) 0.089(5) Uani 0.285(7) 1 d P
K3 K 0.7994(12) 0.3212(7) 0.0519(8) 0.078(6) Uani 0.215(7) 1 d P
O1 O 0.6666(6) 0.4248(3) 0.2928(6) 0.035(2) Uani 1 1 d .
O2 O 0.7654(5) 0.4965(3) 0.3135(4) 0.0363(17) Uani 1 1 d .
O3 O 0.7619(7) 0.5824(3) 0.5554(4) 0.049(2) Uani 1 1 d .
O4 O 0.7511(5) 0.5240(3) 0.6470(4) 0.0315(19) Uani 1 1 d .
O5 O 0.7729(5) 0.4936(3) 0.1560(4) 0.0286(18) Uani 1 1 d .
O6 O 0.7354(6) 0.4380(3) 0.0677(4) 0.039(2) Uani 1 1 d .
O7 O 0.8061(5) 0.4962(3) -0.1856(4) 0.0439(19) Uani 1 1 d .
O8 O 0.8307(6) 0.5879(4) -0.2051(6) 0.040(2) Uani 1 1 d .
O9 O 0.7843(5) 0.3670(3) 0.1921(5) 0.0430(18) Uani 1 1 d .
O10 O 0.9032(5) 0.4130(3) 0.2461(4) 0.0318(16) Uani 1 1 d .
O11 O 0.7639(5) 0.1662(3) 0.1928(4) 0.0384(17) Uani 1 1 d .
O12 O 0.8782(6) 0.1130(3) 0.2353(6) 0.062(3) Uani 1 1 d .
O13 O 0.9888(5) 0.5056(3) 0.1705(4) 0.0305(16) Uani 1 1 d .
O14 O 1.0901(6) 0.5740(3) 0.1959(6) 0.033(2) Uani 1 1 d .
O15 O 1.0180(5) 0.4939(3) -0.1677(4) 0.0308(19) Uani 1 1 d .
O16 O 0.9715(5) 0.4391(3) -0.0815(4) 0.036(2) Uani 1 1 d .
O17 O 0.8578(5) 0.5854(3) 0.2427(4) 0.0332(16) Uani 1 1 d .
O18 O 0.9732(5) 0.6338(3) 0.2959(4) 0.0373(17) Uani 1 1 d .
O19 O 0.9848(4) 0.8361(3) 0.2905(4) 0.0321(16) Uani 1 1 d .
O20 O 0.8616(6) 0.8862(3) 0.2553(5) 0.047(2) Uani 1 1 d .
O21 O 1.0000(5) 0.9734(3) 0.3446(4) 0.0323(19) Uani 1 1 d .
O22 O 1.0097(6) 0.9144(3) 0.4358(5) 0.050(2) Uani 1 1 d .
O23 O 0.9337(5) 0.9905(3) 0.6813(4) 0.0389(17) Uani 1 1 d .
O24 O 0.9268(6) 1.0830(4) 0.6907(6) 0.038(2) Uani 1 1 d .
O25 O 0.5874(6) 0.3715(3) 0.1543(5) 0.052(2) Uani 1 1 d .
H25C H 0.5999 0.3375 0.1435 0.062 Uiso 1 1 d R
H25D H 0.5336 0.3724 0.1743 0.062 Uiso 1 1 d R
O26 O 1.1806(6) 0.6227(4) 0.3277(4) 0.049(2) Uani 1 1 d .
H26D H 1.2263 0.6194 0.2986 0.059 Uiso 1 1 d R
H26E H 1.2032 0.6243 0.3697 0.059 Uiso 1 1 d R
O27 O 1.1821(5) 0.8947(3) 0.3277(4) 0.037(2) Uani 1 1 d .
O28 O 0.9310(5) 0.6070(3) 0.6535(4) 0.039(2) Uani 1 1 d .
O29 O 0.6466(15) 0.2524(5) 0.1178(13) 0.046(5) Uani 0.50 1 d P
H29C H 0.6705 0.2245 0.1396 0.055 Uiso 0.50 1 d PR
H29D H 0.5925 0.2432 0.1022 0.055 Uiso 0.50 1 d PR
O30 O 1.0340(10) 0.7411(5) 0.5489(8) 0.040(3) Uani 0.50 1 d P
H30A H 1.0022 0.7373 0.5871 0.048 Uiso 0.50 1 d PR
H30B H 1.0443 0.7758 0.5411 0.048 Uiso 0.50 1 d PR
O31 O 0.5630(9) 0.6362(5) 0.5620(7) 0.034(3) Uani 0.50 1 d P
H31C H 0.5544 0.6085 0.5340 0.041 Uiso 0.50 1 d PR
H31D H 0.5488 0.6660 0.5392 0.041 Uiso 0.50 1 d PR
O32 O 0.7101(11) 0.3716(6) -0.0493(8) 0.050(5) Uani 0.50 1 d P
H32B H 0.6840 0.4009 -0.0324 0.059 Uiso 0.50 1 d PR
H32C H 0.6667 0.3495 -0.0634 0.059 Uiso 0.50 1 d PR
O33 O 1.1277(16) 0.7471(6) 0.3641(16) 0.062(7) Uani 0.50 1 d P
H33C H 1.0891 0.7649 0.3377 0.074 Uiso 0.50 1 d PR
H33D H 1.1358 0.7143 0.3469 0.074 Uiso 0.50 1 d PR
O34 O 0.9666(13) 0.7995(6) 0.4354(8) 0.058(5) Uani 0.50 1 d P
H34C H 0.9802 0.8068 0.3921 0.069 Uiso 0.50 1 d PR
H34D H 0.9178 0.8183 0.4465 0.069 Uiso 0.50 1 d PR
O35 O 1.0458(14) 0.6276(6) 0.5379(8) 0.067(6) Uani 0.50 1 d P
H35A H 1.0679 0.5981 0.5186 0.080 Uiso 0.50 1 d PR
H35B H 1.0043 0.6191 0.5688 0.080 Uiso 0.50 1 d PR
O36 O 0.7552(11) 0.6541(6) 0.4453(7) 0.046(4) Uani 0.50 1 d P
H36D H 0.7171 0.6642 0.4126 0.069 Uiso 0.50 1 d PR
H36E H 0.7603 0.6185 0.4452 0.069 Uiso 0.50 1 d PR
C1 C 0.7073(8) 0.4580(5) 0.3330(6) 0.029(3) Uani 1 1 d .
C2 C 0.7443(8) 0.5358(5) 0.5792(6) 0.026(3) Uani 1 1 d .
C3 C 0.6908(7) 0.4519(5) 0.4142(6) 0.021(3) Uani 1 1 d .
C4 C 0.7192(7) 0.4946(5) 0.4581(6) 0.023(2) Uani 1 1 d .
H4 H 0.7428 0.5279 0.4390 0.028 Uiso 1 1 calc R
C5 C 0.7122(8) 0.4876(5) 0.5317(7) 0.027(3) Uani 1 1 d .
C6 C 0.6778(7) 0.4381(5) 0.5597(7) 0.023(3) Uani 1 1 d .
H6 H 0.6742 0.4337 0.6090 0.028 Uiso 1 1 calc R
C7 C 0.6486(8) 0.3945(5) 0.5155(6) 0.025(3) Uani 1 1 d .
C8 C 0.6536(8) 0.4032(5) 0.4398(6) 0.023(3) Uani 1 1 d .
H8 H 0.6315 0.3758 0.4085 0.028 Uiso 1 1 calc R
C9 C 0.6174(8) 0.3383(5) 0.5483(7) 0.044(3) Uani 1 1 d .
H9A H 0.6719 0.3179 0.5644 0.066 Uiso 1 1 calc R
H9B H 0.5846 0.3165 0.5130 0.066 Uiso 1 1 calc R
H9C H 0.5763 0.3454 0.5881 0.066 Uiso 1 1 calc R
C10 C 0.7696(8) 0.4830(5) 0.0883(6) 0.027(3) Uani 1 1 d .
C11 C 0.8197(7) 0.5447(6) -0.1646(7) 0.030(3) Uani 1 1 d .
C12 C 0.8025(7) 0.5266(5) 0.0352(6) 0.023(3) Uani 1 1 d .
C13 C 0.7990(7) 0.5154(5) -0.0366(6) 0.026(3) Uani 1 1 d .
H13 H 0.7801 0.4802 -0.0530 0.031 Uiso 1 1 calc R
C14 C 0.8238(7) 0.5572(5) -0.0842(6) 0.019(3) Uani 1 1 d .
C15 C 0.8532(8) 0.6088(5) -0.0611(6) 0.028(3) Uani 1 1 d .
H15 H 0.8712 0.6360 -0.0941 0.033 Uiso 1 1 calc R
C16 C 0.8562(8) 0.6212(5) 0.0136(6) 0.026(3) Uani 1 1 d .
C17 C 0.8317(7) 0.5791(4) 0.0602(7) 0.024(3) Uani 1 1 d .
H17 H 0.8346 0.5856 0.1092 0.029 Uiso 1 1 calc R
C18 C 0.8840(9) 0.6796(5) 0.0421(7) 0.044(3) Uani 1 1 d .
H18A H 0.8287 0.6988 0.0588 0.066 Uiso 1 1 calc R
H18B H 0.9127 0.7011 0.0045 0.066 Uiso 1 1 calc R
H18C H 0.9279 0.6754 0.0808 0.066 Uiso 1 1 calc R
C19 C 0.8626(8) 0.3697(5) 0.2271(7) 0.030(3) Uani 1 1 d .
C20 C 0.8433(7) 0.1596(4) 0.2216(6) 0.033(3) Uani 1 1 d .
C21 C 0.9051(6) 0.3127(3) 0.2445(6) 0.020(2) Uani 1 1 d .
C22 C 0.8563(8) 0.2642(5) 0.2264(6) 0.031(3) Uani 1 1 d .
H22 H 0.7976 0.2666 0.2044 0.037 Uiso 1 1 calc R
C23 C 0.8960(7) 0.2116(4) 0.2414(6) 0.029(2) Uani 1 1 d .
C24 C 0.9839(7) 0.2086(4) 0.2736(6) 0.029(3) Uani 1 1 d .
H24 H 1.0111 0.1735 0.2817 0.035 Uiso 1 1 calc R
C25 C 1.0325(9) 0.2573(4) 0.2940(10) 0.034(3) Uani 1 1 d .
C26 C 0.9932(7) 0.3096(4) 0.2771(6) 0.024(2) Uani 1 1 d .
H26A H 1.0261 0.3424 0.2877 0.028 Uiso 1 1 calc R
C27 C 1.1286(10) 0.2521(4) 0.3295(11) 0.046(5) Uani 1 1 d .
H27A H 1.1609 0.2198 0.3108 0.068 Uiso 1 1 calc R
H27B H 1.1206 0.2479 0.3801 0.068 Uiso 1 1 calc R
H27C H 1.1650 0.2853 0.3199 0.068 Uiso 1 1 calc R
C28 C 1.0466(7) 0.5436(4) 0.1528(6) 0.019(2) Uani 1 1 d .
C29 C 1.0124(7) 0.4832(4) -0.1026(6) 0.023(3) Uani 1 1 d .
C30 C 1.0631(7) 0.5531(5) 0.0767(6) 0.020(3) Uani 1 1 d .
C31 C 1.0359(7) 0.5126(5) 0.0242(6) 0.021(2) Uani 1 1 d .
H31 H 1.0110 0.4782 0.0388 0.025 Uiso 1 1 calc R
C32 C 1.0462(7) 0.5238(5) -0.0488(6) 0.021(2) Uani 1 1 d .
C33 C 1.0811(7) 0.5769(5) -0.0695(7) 0.025(3) Uani 1 1 d .
H33 H 1.0867 0.5851 -0.1180 0.030 Uiso 1 1 calc R
C34 C 1.1075(8) 0.6174(5) -0.0199(6) 0.023(2) Uani 1 1 d .
C35 C 1.0996(8) 0.6049(5) 0.0499(6) 0.022(2) Uani 1 1 d .
H35 H 1.1193 0.6318 0.0829 0.026 Uiso 1 1 calc R
C36 C 1.1409(8) 0.6742(4) -0.0447(6) 0.032(3) Uani 1 1 d .
H36A H 1.0935 0.7019 -0.0345 0.048 Uiso 1 1 calc R
H36B H 1.1524 0.6731 -0.0952 0.048 Uiso 1 1 calc R
H36C H 1.1982 0.6838 -0.0202 0.048 Uiso 1 1 calc R
C37 C 0.8963(7) 0.6305(4) 0.2617(5) 0.025(2) Uani 1 1 d .
C38 C 0.9013(8) 0.8412(4) 0.2637(5) 0.032(3) Uani 1 1 d .
C39 C 0.8501(7) 0.6854(4) 0.2436(6) 0.029(2) Uani 1 1 d .
C40 C 0.8928(8) 0.7350(5) 0.2611(6) 0.029(2) Uani 1 1 d .
H40 H 0.9508 0.7338 0.2843 0.035 Uiso 1 1 calc R
C41 C 0.8540(7) 0.7863(4) 0.2460(6) 0.027(2) Uani 1 1 d .
C42 C 0.7654(7) 0.7884(5) 0.2115(6) 0.032(3) Uani 1 1 d .
H42 H 0.7388 0.8229 0.1996 0.039 Uiso 1 1 calc R
C43 C 0.7189(8) 0.7393(5) 0.1955(8) 0.026(2) Uani 1 1 d .
C44 C 0.7625(7) 0.6883(4) 0.2111(6) 0.030(3) Uani 1 1 d .
H44 H 0.7318 0.6550 0.1994 0.036 Uiso 1 1 calc R
C45 C 0.6234(9) 0.7406(5) 0.1593(8) 0.040(4) Uani 1 1 d .
H45A H 0.6048 0.7790 0.1516 0.059 Uiso 1 1 calc R
H45B H 0.5777 0.7223 0.1892 0.059 Uiso 1 1 calc R
H45C H 0.6271 0.7215 0.1142 0.059 Uiso 1 1 calc R
C46 C 0.9913(8) 0.9618(5) 0.4100(7) 0.032(3) Uani 1 1 d .
C47 C 0.9306(8) 1.0396(5) 0.6536(6) 0.028(3) Uani 1 1 d .
C48 C 0.9575(7) 1.0097(4) 0.4570(6) 0.022(2) Uani 1 1 d .
C49 C 0.9541(7) 1.0026(5) 0.5303(6) 0.025(3) Uani 1 1 d .
H49 H 0.9708 0.9679 0.5496 0.029 Uiso 1 1 calc R
C50 C 0.9267(8) 1.0450(5) 0.5753(7) 0.027(3) Uani 1 1 d .
C51 C 0.9012(8) 1.0977(5) 0.5433(6) 0.025(3) Uani 1 1 d .
H51 H 0.8828 1.1272 0.5728 0.030 Uiso 1 1 calc R
C52 C 0.9028(8) 1.1060(5) 0.4719(6) 0.025(3) Uani 1 1 d .
C53 C 0.9333(7) 1.0617(5) 0.4291(7) 0.030(3) Uani 1 1 d .
H53 H 0.9376 1.0672 0.3800 0.036 Uiso 1 1 calc R
C54 C 0.8760(8) 1.1617(5) 0.4413(7) 0.043(3) Uani 1 1 d .
H54A H 0.8128 1.1710 0.4555 0.064 Uiso 1 1 calc R
H54B H 0.8795 1.1601 0.3901 0.064 Uiso 1 1 calc R
H54C H 0.9186 1.1901 0.4587 0.064 Uiso 1 1 calc R

loop_
_atom_site_aniso_label
_atom_site_aniso_U_11
_atom_site_aniso_U_22
_atom_site_aniso_U_33
_atom_site_aniso_U_23
_atom_site_aniso_U_13
_atom_site_aniso_U_12
Zn1 0.0330(7) 0.0296(7) 0.0228(7) 0.0003(8) -0.0019(6) -0.0109(5)
Zn2 0.0294(5) 0.0140(4) 0.0210(4) 0.0003(3) 0.0015(4) -0.0022(3)
Zn3 0.0380(6) 0.0253(7) 0.0199(7) 0.0005(7) -0.0015(6) -0.0118(5)
Zn4 0.0333(6) 0.0251(7) 0.0221(7) 0.0031(7) 0.0000(6) 0.0019(5)
Zn5 0.0359(6) 0.0183(6) 0.0226(7) -0.0005(7) 0.0001(6) -0.0008(5)
K1 0.0416(10) 0.0215(8) 0.0302(9) -0.0009(7) -0.0090(9) 0.0103(7)
K2 0.121(11) 0.086(9) 0.058(7) -0.014(6) -0.001(7) -0.012(8)
K3 0.106(13) 0.069(11) 0.058(9) -0.008(8) 0.004(8) -0.014(9)
O1 0.052(5) 0.032(4) 0.022(5) 0.000(4) -0.007(4) -0.004(4)
O2 0.047(4) 0.035(4) 0.027(4) 0.001(3) 0.011(3) -0.006(3)
O3 0.086(6) 0.035(5) 0.027(5) -0.002(4) -0.004(4) -0.014(4)
O4 0.043(4) 0.036(4) 0.015(4) -0.012(3) -0.001(3) -0.002(3)
O5 0.036(4) 0.028(4) 0.022(4) 0.004(3) -0.003(3) 0.007(3)
O6 0.058(5) 0.034(5) 0.024(5) 0.013(4) -0.009(4) -0.014(4)
O7 0.065(5) 0.041(5) 0.025(4) -0.004(3) -0.004(4) -0.016(4)
O8 0.060(5) 0.037(5) 0.024(5) 0.007(4) -0.005(4) -0.006(4)
O9 0.048(4) 0.027(4) 0.053(5) -0.004(4) -0.020(4) 0.002(3)
O10 0.041(4) 0.018(4) 0.036(4) -0.004(3) -0.007(3) -0.001(3)
O11 0.046(4) 0.026(4) 0.043(4) 0.002(4) -0.010(4) -0.011(3)
O12 0.075(6) 0.023(5) 0.088(7) -0.003(6) -0.024(5) -0.007(4)
O13 0.037(4) 0.027(4) 0.027(4) -0.009(3) 0.005(3) -0.002(3)
O14 0.046(4) 0.028(4) 0.025(5) -0.003(4) -0.006(4) -0.010(4)
O15 0.034(4) 0.040(5) 0.019(4) -0.003(3) -0.002(3) 0.002(3)
O16 0.045(5) 0.034(5) 0.028(5) -0.002(4) 0.003(4) -0.012(4)
O17 0.038(4) 0.020(4) 0.042(4) -0.001(4) -0.012(3) 0.000(3)
O18 0.040(4) 0.030(4) 0.042(4) -0.004(4) -0.013(4) 0.005(3)
O19 0.040(4) 0.022(3) 0.034(4) 0.004(3) -0.004(3) -0.009(3)
O20 0.055(5) 0.029(5) 0.058(6) -0.006(5) -0.012(4) -0.005(4)
O21 0.042(4) 0.036(5) 0.019(4) 0.001(3) 0.002(3) -0.002(3)
O22 0.081(6) 0.026(5) 0.044(5) -0.008(4) 0.014(5) 0.009(4)
O23 0.048(4) 0.038(4) 0.030(4) 0.001(3) -0.005(3) 0.006(3)
O24 0.067(5) 0.034(5) 0.013(4) -0.009(4) 0.002(4) 0.001(4)
O25 0.059(5) 0.051(5) 0.045(5) -0.011(4) 0.001(4) -0.029(4)
O26 0.049(5) 0.069(6) 0.028(5) 0.014(4) -0.002(3) -0.019(4)
O27 0.034(4) 0.044(5) 0.034(4) -0.004(4) 0.009(3) 0.006(3)
O28 0.032(4) 0.045(5) 0.041(5) -0.007(4) 0.002(3) 0.001(3)
O29 0.067(12) 0.023(9) 0.048(13) 0.009(6) -0.031(10) -0.007(6)
O30 0.051(8) 0.016(6) 0.053(9) -0.010(6) -0.003(7) 0.004(6)
O31 0.039(8) 0.030(7) 0.034(8) -0.006(6) -0.002(6) 0.011(6)
O32 0.090(12) 0.034(9) 0.025(8) -0.014(7) 0.026(8) -0.032(8)
O33 0.079(15) 0.056(13) 0.052(14) -0.009(8) 0.005(11) 0.004(8)
O34 0.112(13) 0.036(9) 0.025(8) 0.013(7) 0.009(8) -0.008(9)
O35 0.131(17) 0.032(9) 0.038(10) -0.015(8) 0.052(10) -0.021(10)
O36 0.080(10) 0.030(8) 0.029(7) -0.007(6) -0.024(7) -0.011(7)
C1 0.039(6) 0.024(6) 0.023(6) 0.000(5) -0.001(5) -0.001(5)
C2 0.031(6) 0.029(7) 0.018(6) -0.007(5) 0.001(4) 0.006(5)
C3 0.021(5) 0.023(6) 0.017(6) -0.004(5) 0.001(4) 0.010(4)
C4 0.026(5) 0.025(5) 0.020(6) -0.004(4) 0.000(4) 0.001(4)
C5 0.025(5) 0.030(6) 0.026(7) -0.002(5) 0.003(5) -0.002(5)
C6 0.023(5) 0.030(6) 0.017(6) -0.003(5) 0.001(4) 0.004(5)
C7 0.025(5) 0.026(6) 0.024(6) 0.004(5) 0.000(5) 0.004(4)
C8 0.030(6) 0.022(6) 0.017(6) 0.001(5) -0.003(5) 0.002(5)
C9 0.045(7) 0.047(8) 0.040(8) 0.000(6) 0.005(6) -0.004(6)
C10 0.027(5) 0.032(6) 0.021(6) 0.004(5) 0.002(4) 0.005(5)
C11 0.028(6) 0.037(7) 0.025(7) 0.000(5) 0.002(5) -0.006(5)
C12 0.024(5) 0.024(6) 0.021(6) 0.008(5) 0.003(4) 0.006(5)
C13 0.024(5) 0.028(6) 0.024(6) -0.001(5) 0.001(5) -0.007(4)
C14 0.025(5) 0.023(6) 0.009(5) 0.001(4) -0.002(4) 0.001(4)
C15 0.031(6) 0.029(6) 0.023(6) 0.005(5) -0.002(5) 0.002(5)
C16 0.028(5) 0.026(6) 0.026(6) -0.001(5) -0.002(4) -0.002(4)
C17 0.026(5) 0.028(6) 0.019(6) -0.001(5) -0.003(5) 0.003(4)
C18 0.056(7) 0.029(7) 0.046(8) -0.015(5) -0.005(6) -0.005(5)
C19 0.039(6) 0.022(6) 0.029(6) -0.001(5) -0.002(5) 0.008(5)
C20 0.042(6) 0.018(6) 0.039(6) 0.004(5) -0.007(5) -0.001(5)
C21 0.027(5) 0.014(5) 0.019(5) 0.001(5) -0.001(4) 0.002(4)
C22 0.036(6) 0.027(5) 0.029(7) 0.001(6) -0.005(5) 0.006(6)
C23 0.040(6) 0.023(5) 0.025(6) -0.002(6) -0.001(5) -0.003(5)
C24 0.037(6) 0.021(6) 0.028(6) 0.000(4) -0.006(4) 0.009(5)
C25 0.032(6) 0.036(6) 0.033(8) -0.002(6) -0.005(7) 0.004(5)
C26 0.027(5) 0.020(5) 0.024(5) -0.003(4) -0.002(4) 0.001(4)
C27 0.037(8) 0.030(7) 0.069(13) -0.007(5) -0.013(7) 0.008(4)
C28 0.026(5) 0.011(5) 0.021(6) -0.003(4) -0.002(4) 0.009(4)
C29 0.019(5) 0.029(6) 0.022(6) 0.001(5) -0.002(4) -0.002(4)
C30 0.026(6) 0.023(6) 0.012(6) -0.003(4) -0.001(4) 0.000(4)
C31 0.025(5) 0.019(5) 0.020(6) -0.003(4) 0.001(5) 0.004(4)
C32 0.020(5) 0.025(6) 0.019(6) -0.007(4) -0.001(4) 0.001(4)
C33 0.028(5) 0.032(6) 0.014(6) 0.003(5) 0.000(4) -0.003(4)
C34 0.027(5) 0.020(5) 0.021(6) -0.001(4) 0.008(4) 0.000(4)
C35 0.027(6) 0.017(5) 0.022(6) -0.003(4) -0.003(5) -0.001(4)
C36 0.050(6) 0.025(6) 0.022(6) 0.008(4) -0.006(5) -0.007(5)
C37 0.034(6) 0.024(6) 0.016(5) -0.006(5) 0.000(4) 0.000(5)
C38 0.047(6) 0.026(6) 0.023(6) 0.003(5) 0.003(5) -0.004(5)
C39 0.039(6) 0.027(6) 0.022(5) 0.002(6) 0.002(5) -0.002(5)
C40 0.034(6) 0.027(5) 0.026(7) 0.002(6) 0.003(5) -0.004(5)
C41 0.036(5) 0.024(5) 0.021(5) -0.002(6) 0.004(5) -0.007(5)
C42 0.040(6) 0.030(6) 0.027(6) 0.002(5) 0.000(5) 0.001(5)
C43 0.027(6) 0.030(5) 0.023(7) 0.010(6) 0.001(6) -0.004(5)
C44 0.036(6) 0.027(6) 0.026(6) 0.005(5) 0.007(5) -0.008(5)
C45 0.044(8) 0.044(7) 0.031(8) 0.015(5) -0.014(6) -0.010(5)
C46 0.029(6) 0.038(8) 0.028(7) -0.005(6) 0.007(5) -0.009(6)
C47 0.040(6) 0.026(6) 0.017(6) -0.001(5) -0.002(4) 0.002(5)
C48 0.023(5) 0.017(5) 0.025(6) -0.007(4) 0.002(4) -0.008(4)
C49 0.028(5) 0.026(6) 0.019(6) -0.002(4) -0.002(4) -0.005(4)
C50 0.031(6) 0.022(6) 0.026(6) -0.004(5) 0.005(4) 0.001(4)
C51 0.033(6) 0.024(6) 0.018(6) -0.005(5) 0.002(5) -0.004(5)
C52 0.033(6) 0.022(6) 0.020(6) 0.002(5) 0.003(5) -0.004(5)
C53 0.039(7) 0.036(7) 0.017(6) -0.006(5) 0.001(5) -0.010(5)
C54 0.062(8) 0.023(6) 0.043(7) 0.019(6) -0.007(6) 0.004(5)

loop_
_atom_type_symbol
_atom_type_description
_atom_type_scat_dispersion_real
_atom_type_scat_dispersion_imag
_atom_type_scat_source
C C 0.0033 0.0016 'International Tables Vol C Tables 4.2.6.8 and 6.1.1.4'
H H 0.0000 0.0000 'International Tables Vol C Tables 4.2.6.8 and 6.1.1.4'
O O 0.0106 0.0060 'International Tables Vol C Tables 4.2.6.8 and 6.1.1.4'
K K 0.2009 0.2494 'International Tables Vol C Tables 4.2.6.8 and 6.1.1.4'
Zn Zn 0.2839 1.4301 'International Tables Vol C Tables 4.2.6.8 and 6.1.1.4'

loop_
_geom_angle_atom_site_label_1
_geom_angle_atom_site_label_2
_geom_angle_atom_site_label_3
_geom_angle
_geom_angle_site_symmetry_1
_geom_angle_site_symmetry_3
O1 Zn1 O25 102.0(4) . .
O1 Zn1 O9 91.0(3) . .
O25 Zn1 O9 90.7(3) . .
O1 Zn1 O5 112.5(3) . .
O25 Zn1 O5 144.6(3) . .
O9 Zn1 O5 96.3(3) . .
O1 Zn1 O23 89.8(3) . 4_644
O25 Zn1 O23 85.8(3) . 4_644
O9 Zn1 O23 176.5(3) . 4_644
O5 Zn1 O23 86.6(3) . 4_644
O1 Zn1 O6 167.9(3) . .
O25 Zn1 O6 88.8(3) . .
O9 Zn1 O6 83.5(3) . .
O5 Zn1 O6 57.8(3) . .
O23 Zn1 O6 96.4(3) 4_644 .
O1 Zn1 K3 131.5(3) . .
O25 Zn1 K3 69.5(3) . .
O9 Zn1 K3 43.6(3) . .
O5 Zn1 K3 92.2(3) . .
O23 Zn1 K3 134.5(3) 4_644 .
O6 Zn1 K3 47.6(3) . .
O17 Zn2 O2 85.9(3) . .
O17 Zn2 O13 92.1(3) . .
O2 Zn2 O13 177.7(3) . .
O17 Zn2 O10 177.8(4) . .
O2 Zn2 O10 94.4(3) . .
O13 Zn2 O10 87.6(3) . .
O17 Zn2 O5 88.1(3) . .
O2 Zn2 O5 86.9(3) . .
O13 Zn2 O5 91.9(3) . .
O10 Zn2 O5 94.1(3) . .
O17 Zn2 O15 91.5(3) . 2_765
O2 Zn2 O15 91.9(3) . 2_765
O13 Zn2 O15 89.2(3) . 2_765
O10 Zn2 O15 86.3(3) . 2_765
O5 Zn2 O15 178.8(3) . 2_765
O14 Zn3 O26 97.5(3) . .
O14 Zn3 O18 90.3(3) . .
O26 Zn3 O18 95.3(3) . .
O14 Zn3 O15 111.8(3) . 2_765
O26 Zn3 O15 148.1(3) . 2_765
O18 Zn3 O15 96.9(3) . 2_765
O14 Zn3 O16 169.8(3) . 2_765
O26 Zn3 O16 92.4(3) . 2_765
O18 Zn3 O16 86.3(3) . 2_765
O15 Zn3 O16 59.2(3) 2_765 2_765
O14 Zn3 O7 92.2(3) . 2_765
O26 Zn3 O7 80.9(3) . 2_765
O18 Zn3 O7 175.7(3) . 2_765
O15 Zn3 O7 85.4(3) 2_765 2_765
O16 Zn3 O7 91.9(3) 2_765 2_765
O14 Zn3 C29 141.3(3) . 2_765
O26 Zn3 C29 120.2(3) . 2_765
O18 Zn3 C29 94.2(3) . 2_765
O15 Zn3 C29 29.5(3) 2_765 2_765
O16 Zn3 C29 29.9(3) 2_765 2_765
O7 Zn3 C29 86.0(3) 2_765 2_765
O21 Zn4 O27 109.7(3) . .
O21 Zn4 O24 116.6(3) . 2_774
O27 Zn4 O24 101.2(3) . 2_774
O21 Zn4 O19 121.1(3) . .
O27 Zn4 O19 108.9(3) . .
O24 Zn4 O19 97.1(3) 2_774 .
O21 Zn4 K1 49.5(2) . .
O27 Zn4 K1 150.4(2) . .
O24 Zn4 K1 77.1(3) 2_774 .
O19 Zn4 K1 100.6(2) . .
O8 Zn5 O4 117.4(3) 1_556 .
O8 Zn5 O11 98.5(4) 1_556 4_655
O4 Zn5 O11 123.5(3) . 4_655
O8 Zn5 O28 100.4(4) 1_556 .
O4 Zn5 O28 108.4(3) . .
O11 Zn5 O28 105.8(3) 4_655 .
O8 Zn5 K1 81.1(3) 1_556 4_645
O4 Zn5 K1 48.7(2) . 4_645
O11 Zn5 K1 102.4(2) 4_655 4_645
O28 Zn5 K1 151.1(2) . 4_645
O4 K1 O21 178.0(3) 4_654 .
O4 K1 O12 75.5(3) 4_654 1_565
O21 K1 O12 106.3(3) . 1_565
O4 K1 O20 102.2(3) 4_654 .
O21 K1 O20 75.9(3) . .
O12 K1 O20 176.6(3) 1_565 .
O4 K1 O7 73.2(2) 4_654 4_655
O21 K1 O7 105.6(3) . 4_655
O12 K1 O7 94.4(3) 1_565 4_655
O20 K1 O7 82.4(2) . 4_655
O4 K1 O23 109.2(3) 4_654 2_774
O21 K1 O23 72.1(2) . 2_774
O12 K1 O23 83.6(3) 1_565 2_774
O20 K1 O23 99.7(2) . 2_774
O7 K1 O23 176.3(3) 4_655 2_774
O4 K1 C47 105.3(3) 4_654 2_774
O21 K1 C47 75.3(3) . 2_774
O12 K1 C47 103.7(3) 1_565 2_774
O20 K1 C47 79.3(3) . 2_774
O7 K1 C47 160.9(3) 4_655 2_774
O23 K1 C47 22.1(2) 2_774 2_774
O4 K1 C11 74.0(3) 4_654 4_655
O21 K1 C11 105.4(3) . 4_655
O12 K1 C11 74.7(3) 1_565 4_655
O20 K1 C11 102.2(3) . 4_655
O7 K1 C11 20.5(3) 4_655 4_655
O23 K1 C11 156.6(3) 2_774 4_655
C47 K1 C11 178.4(4) 2_774 4_655
O4 K1 Zn4 145.0(2) 4_654 .
O21 K1 Zn4 34.22(16) . .
O12 K1 Zn4 129.7(2) 1_565 .
O20 K1 Zn4 53.51(18) . .
O7 K1 Zn4 120.5(2) 4_655 .
O23 K1 Zn4 59.33(15) 2_774 .
C47 K1 Zn4 50.6(2) 2_774 .
C11 K1 Zn4 130.7(3) 4_655 .
O4 K1 Zn5 34.38(16) 4_654 4_654
O21 K1 Zn5 146.4(2) . 4_654
O12 K1 Zn5 50.5(2) 1_565 4_654
O20 K1 Zn5 126.3(2) . 4_654
O7 K1 Zn5 59.97(15) 4_655 4_654
O23 K1 Zn5 120.3(2) 2_774 4_654
C47 K1 Zn5 128.9(3) 2_774 4_654
C11 K1 Zn5 49.9(2) 4_655 4_654
Zn4 K1 Zn5 179.32(19) . 4_654
O34 K2 O36 113.0(6) . .
O34 K2 O18 116.7(5) . .
O36 K2 O18 96.9(5) . .
O34 K2 O35 113.0(6) . .
O36 K2 O35 106.5(6) . .
O18 K2 O35 109.3(5) . .
O34 K2 O30 57.7(4) . .
O36 K2 O30 118.3(6) . .
O18 K2 O30 144.1(6) . .
O35 K2 O30 56.2(5) . .
O34 K2 O16 150.3(6) . 2_765
O36 K2 O16 96.6(5) . 2_765
O18 K2 O16 58.5(3) . 2_765
O35 K2 O16 53.3(4) . 2_765
O30 K2 O16 107.2(5) . 2_765
O34 K2 O33 57.9(5) . .
O36 K2 O33 159.5(7) . .
O18 K2 O33 74.6(5) . .
O35 K2 O33 93.9(7) . .
O30 K2 O33 74.1(6) . .
O16 K2 O33 94.5(5) 2_765 .
O34 K2 K3 85.0(5) . 2_765
O36 K2 K3 138.1(5) . 2_765
O18 K2 K3 108.5(5) . 2_765
O35 K2 K3 34.0(4) . 2_765
O30 K2 K3 39.6(4) . 2_765
O16 K2 K3 71.0(4) 2_765 2_765
O33 K2 K3 62.0(6) . 2_765
O35 K3 O32 97.4(7) 2_764 .
O35 K3 O30 61.1(6) 2_764 2_764
O32 K3 O30 130.5(8) . 2_764
O35 K3 O9 88.7(6) 2_764 .
O32 K3 O9 117.6(7) . .
O30 K3 O9 106.6(7) 2_764 .
O35 K3 O6 79.9(6) 2_764 .
O32 K3 O6 58.8(5) . .
O30 K3 O6 140.0(7) 2_764 .
O9 K3 O6 61.5(4) . .
O35 K3 O29 160.0(9) 2_764 .
O32 K3 O29 101.6(7) . .
O30 K3 O29 109.4(7) 2_764 .
O9 K3 O29 76.9(6) . .
O6 K3 O29 104.6(6) . .
O35 K3 Zn1 97.0(6) 2_764 .
O32 K3 Zn1 88.3(6) . .
O30 K3 Zn1 135.0(6) 2_764 .
O9 K3 Zn1 29.6(2) . .
O6 K3 Zn1 36.9(2) . .
O29 K3 Zn1 77.4(5) . .
O35 K3 K2 39.4(5) 2_764 2_764
O32 K3 K2 92.7(5) . 2_764
O30 K3 K2 41.3(4) 2_764 2_764
O9 K3 K2 124.5(6) . 2_764
O6 K3 K2 110.7(5) . 2_764
O29 K3 K2 144.3(7) . 2_764
Zn1 K3 K2 136.1(5) . 2_764
C1 O1 Zn1 121.7(8) . .
C1 O2 Zn2 134.5(7) . .
C2 O4 Zn5 106.1(7) . .
C2 O4 K1 132.4(7) . 4_645
Zn5 O4 K1 96.9(3) . 4_645
C10 O5 Zn1 96.4(7) . .
C10 O5 Zn2 139.3(7) . .
Zn1 O5 Zn2 104.3(3) . .
C10 O6 Zn1 85.0(7) . .
C10 O6 K3 136.7(8) . .
Zn1 O6 K3 95.6(4) . .
C11 O7 Zn3 123.7(7) . 2_764
C11 O7 K1 104.5(7) . 4_644
Zn3 O7 K1 128.7(3) 2_764 4_644
C11 O8 Zn5 126.3(9) . 1_554
C19 O9 Zn1 126.1(7) . .
C19 O9 K3 114.9(8) . .
Zn1 O9 K3 106.8(5) . .
C19 O10 Zn2 137.4(7) . .
C20 O11 Zn5 108.0(6) . 4_644
C20 O12 K1 154.1(8) . 1_545
C28 O13 Zn2 135.2(6) . .
C28 O14 Zn3 124.3(8) . .
C29 O15 Zn3 94.5(7) . 2_764
C29 O15 Zn2 141.9(7) . 2_764
Zn3 O15 Zn2 104.6(3) 2_764 2_764
C29 O16 Zn3 85.2(7) . 2_764
C29 O16 K2 127.7(7) . 2_764
Zn3 O16 K2 94.0(3) 2_764 2_764
C37 O17 Zn2 141.6(7) . .
C37 O18 Zn3 125.1(6) . .
C37 O18 K2 109.9(7) . .
Zn3 O18 K2 112.3(4) . .
C38 O19 Zn4 112.5(6) . .
C38 O20 K1 148.1(8) . .
C46 O21 Zn4 109.3(7) . .
C46 O21 K1 132.2(7) . .
Zn4 O21 K1 96.2(3) . .
C47 O23 Zn1 127.4(7) . 4_655
C47 O23 K1 97.3(6) . 2_775
Zn1 O23 K1 134.7(3) 4_655 2_775
C47 O24 Zn4 128.9(9) . 2_775
K3 O30 K2 99.1(6) 2_765 .
K3 O35 K2 106.6(7) 2_765 .
O1 C1 O2 125.7(12) . .
O1 C1 C3 118.0(11) . .
O2 C1 C3 116.3(10) . .
O3 C2 O4 122.4(11) . .
O3 C2 C5 122.2(11) . .
O4 C2 C5 115.4(10) . .
C8 C3 C4 122.3(11) . .
C8 C3 C1 119.1(11) . .
C4 C3 C1 118.5(11) . .
C3 C4 C5 119.0(11) . .
C6 C5 C4 120.3(11) . .
C6 C5 C2 121.9(11) . .
C4 C5 C2 117.8(10) . .
C5 C6 C7 121.1(12) . .
C6 C7 C8 117.8(11) . .
C6 C7 C9 119.7(11) . .
C8 C7 C9 122.4(11) . .
C3 C8 C7 119.4(11) . .
O6 C10 O5 119.3(11) . .
O6 C10 C12 120.7(11) . .
O5 C10 C12 119.9(10) . .
O7 C11 O8 125.3(12) . .
O7 C11 C14 120.0(11) . .
O8 C11 C14 114.7(11) . .
O7 C11 K1 55.0(6) . 4_644
O8 C11 K1 93.0(8) . 4_644
C14 C11 K1 125.2(7) . 4_644
C13 C12 C17 120.9(11) . .
C13 C12 C10 120.0(11) . .
C17 C12 C10 119.1(11) . .
C12 C13 C14 118.9(11) . .
C15 C14 C13 121.4(11) . .
C15 C14 C11 119.7(11) . .
C13 C14 C11 118.9(11) . .
C14 C15 C16 120.2(11) . .
C17 C16 C15 117.7(11) . .
C17 C16 C18 120.1(11) . .
C15 C16 C18 122.1(11) . .
C16 C17 C12 120.9(12) . .
O10 C19 O9 126.1(10) . .
O10 C19 C21 119.8(10) . .
O9 C19 C21 114.0(9) . .
O12 C20 O11 123.9(10) . .
O12 C20 C23 119.2(10) . .
O11 C20 C23 116.9(9) . .
C22 C21 C26 120.7(9) . .
C22 C21 C19 119.4(9) . .
C26 C21 C19 119.9(8) . .
C21 C22 C23 119.5(10) . .
C24 C23 C22 119.7(10) . .
C24 C23 C20 121.0(10) . .
C22 C23 C20 119.3(10) . .
C23 C24 C25 121.2(10) . .
C26 C25 C24 118.4(12) . .
C26 C25 C27 122.0(10) . .
C24 C25 C27 119.5(9) . .
C21 C26 C25 120.3(9) . .
O14 C28 O13 124.5(11) . .
O14 C28 C30 117.4(11) . .
O13 C28 C30 118.1(10) . .
O15 C29 O16 120.3(10) . .
O15 C29 C32 120.8(10) . .
O16 C29 C32 118.7(10) . .
O15 C29 Zn3 56.0(5) . 2_764
O16 C29 Zn3 64.9(6) . 2_764
C32 C29 Zn3 167.6(8) . 2_764
C35 C30 C31 116.1(11) . .
C35 C30 C28 122.3(11) . .
C31 C30 C28 121.4(11) . .
C32 C31 C30 120.9(11) . .
C31 C32 C33 118.4(10) . .
C31 C32 C29 120.5(10) . .
C33 C32 C29 120.9(11) . .
C34 C33 C32 122.1(12) . .
C35 C34 C33 118.3(11) . .
C35 C34 C36 121.6(11) . .
C33 C34 C36 120.1(11) . .
C34 C35 C30 124.2(11) . .
O17 C37 O18 124.8(10) . .
O17 C37 C39 119.3(9) . .
O18 C37 C39 115.9(9) . .
O20 C38 O19 123.7(10) . .
O20 C38 C41 121.8(10) . .
O19 C38 C41 114.4(9) . .
C40 C39 C44 117.4(9) . .
C40 C39 C37 120.2(10) . .
C44 C39 C37 122.3(9) . .
C39 C40 C41 122.8(11) . .
C40 C41 C42 119.0(9) . .
C40 C41 C38 123.3(10) . .
C42 C41 C38 117.7(10) . .
C43 C42 C41 119.7(10) . .
C42 C43 C44 118.7(11) . .
C42 C43 C45 120.6(10) . .
C44 C43 C45 120.7(10) . .
C39 C44 C43 122.3(10) . .
O22 C46 O21 123.5(11) . .
O22 C46 C48 121.1(11) . .
O21 C46 C48 115.4(11) . .
O24 C47 O23 122.2(11) . .
O24 C47 C50 118.8(12) . .
O23 C47 C50 118.9(11) . .
O24 C47 K1 89.2(7) . 2_775
O23 C47 K1 60.6(5) . 2_775
C50 C47 K1 124.0(8) . 2_775
C49 C48 C53 118.4(11) . .
C49 C48 C46 119.6(10) . .
C53 C48 C46 121.9(11) . .
C50 C49 C48 122.0(11) . .
C49 C50 C51 117.2(12) . .
C49 C50 C47 122.5(12) . .
C51 C50 C47 120.1(11) . .
C52 C51 C50 122.4(11) . .
C51 C52 C53 117.7(11) . .
C51 C52 C54 120.3(11) . .
C53 C52 C54 122.0(11) . .
C48 C53 C52 122.3(12) . .

loop_
_geom_bond_atom_site_label_1
_geom_bond_atom_site_label_2
_geom_bond_distance
_geom_bond_site_symmetry_2
Zn1 O1 1.975(11) .
Zn1 O25 2.010(8) .
Zn1 O9 2.043(7) .
Zn1 O5 2.103(7) .
Zn1 O23 2.226(7) 4_644
Zn1 O6 2.385(8) .
Zn1 K3 3.956(16) .
Zn2 O17 2.058(6) .
Zn2 O2 2.076(7) .
Zn2 O13 2.078(7) .
Zn2 O10 2.091(6) .
Zn2 O5 2.214(7) .
Zn2 O15 2.232(8) 2_765
Zn3 O14 1.994(11) .
Zn3 O26 2.012(8) .
Zn3 O18 2.061(6) .
Zn3 O15 2.096(8) 2_765
Zn3 O16 2.292(8) 2_765
Zn3 O7 2.352(8) 2_765
Zn3 C29 2.522(11) 2_765
Zn4 O21 1.957(7) .
Zn4 O27 1.961(7) .
Zn4 O24 1.972(11) 2_774
Zn4 O19 1.975(6) .
Zn4 K1 3.458(3) .
Zn5 O8 1.948(11) 1_556
Zn5 O4 1.974(7) .
Zn5 O11 1.991(6) 4_655
Zn5 O28 2.004(8) .
Zn5 K1 3.471(3) 4_645
K1 O4 2.627(8) 4_654
K1 O21 2.647(8) .
K1 O12 2.682(8) 1_565
K1 O20 2.729(8) .
K1 O7 2.888(9) 4_655
K1 O23 2.962(8) 2_774
K1 C47 3.373(12) 2_774
K1 C11 3.412(12) 4_655
K1 Zn5 3.471(3) 4_654
K2 O34 2.72(2) .
K2 O36 2.77(2) .
K2 O18 2.834(14) .
K2 O35 2.86(2) .
K2 O30 2.891(18) .
K2 O16 3.227(15) 2_765
K2 O33 3.24(3) .
K2 K3 4.32(2) 2_765
K3 O35 2.52(3) 2_764
K3 O32 2.57(2) .
K3 O30 2.79(2) 2_764
K3 O9 2.848(18) .
K3 O6 2.934(19) .
K3 O29 2.98(3) .
K3 K2 4.32(2) 2_764
O1 C1 1.234(14) .
O2 C1 1.285(13) .
O3 C2 1.220(13) .
O4 C2 1.303(13) .
O4 K1 2.627(8) 4_645
O5 C10 1.293(13) .
O6 C10 1.236(13) .
O7 C11 1.232(14) .
O7 Zn3 2.352(8) 2_764
O7 K1 2.888(9) 4_644
O8 C11 1.287(15) .
O8 Zn5 1.948(11) 1_554
O9 C19 1.290(13) .
O10 C19 1.231(12) .
O11 C20 1.258(12) .
O11 Zn5 1.991(6) 4_644
O12 C20 1.239(12) .
O12 K1 2.682(8) 1_545
O13 C28 1.262(12) .
O14 C28 1.245(13) .
O15 C29 1.247(12) .
O15 Zn3 2.096(8) 2_764
O15 Zn2 2.232(8) 2_764
O16 C29 1.260(12) .
O16 Zn3 2.292(8) 2_764
O16 K2 3.227(15) 2_764
O17 C37 1.255(12) .
O18 C37 1.267(12) .
O19 C38 1.291(12) .
O20 C38 1.219(12) .
O21 C46 1.259(14) .
O22 C46 1.253(14) .
O23 C47 1.278(13) .
O23 Zn1 2.226(7) 4_655
O23 K1 2.962(8) 2_775
O24 C47 1.244(14) .
O24 Zn4 1.972(11) 2_775
O30 K3 2.79(2) 2_765
O35 K3 2.52(3) 2_765
C1 C3 1.543(16) .
C2 C5 1.520(16) .
C3 C8 1.359(16) .
C3 C4 1.367(16) .
C4 C5 1.392(16) .
C5 C6 1.377(15) .
C6 C7 1.388(16) .
C7 C8 1.432(15) .
C7 C9 1.535(16) .
C10 C12 1.509(16) .
C11 C14 1.534(16) .
C11 K1 3.412(12) 4_644
C12 C13 1.372(16) .
C12 C17 1.394(15) .
C13 C14 1.380(15) .
C14 C15 1.366(16) .
C15 C16 1.429(16) .
C16 C17 1.372(16) .
C16 C18 1.540(14) .
C19 C21 1.517(13) .
C20 C23 1.491(14) .
C21 C22 1.387(13) .
C21 C26 1.393(14) .
C22 C23 1.399(14) .
C23 C24 1.386(15) .
C24 C25 1.402(14) .
C25 C26 1.397(14) .
C25 C27 1.520(19) .
C28 C30 1.462(16) .
C29 C32 1.474(15) .
C29 Zn3 2.522(11) 2_764
C30 C35 1.426(16) .
C30 C31 1.429(15) .
C31 C32 1.399(16) .
C32 C33 1.411(15) .
C33 C34 1.389(16) .
C34 C35 1.345(16) .
C34 C36 1.502(14) .
C37 C39 1.498(14) .
C38 C41 1.505(14) .
C39 C40 1.364(14) .
C39 C44 1.384(15) .
C40 C41 1.367(14) .
C41 C42 1.413(15) .
C42 C43 1.374(14) .
C43 C44 1.392(14) .
C43 C45 1.515(17) .
C46 C48 1.518(15) .
C47 C50 1.472(17) .
C47 K1 3.373(12) 2_775
C48 C49 1.382(16) .
C48 C53 1.383(15) .
C49 C50 1.370(16) .
C50 C51 1.435(16) .
C51 C52 1.351(15) .
C52 C53 1.392(16) .
C52 C54 1.492(14) .
